data_4329567
loop_
_publ_author_name
'Neilson Nguyen'
'Alan J. Lough'
'Ulrich Fekl'

_publ_section_title
;
 Rapid, Covalent Addition of Phosphine to Dithiolene in a Molybdenum
 Tris(dithiolene). A New Structural Model for Dimethyl Sulfoxide Reductase
;
_journal_name_full 'Inorganic Chemistry'
_journal_page_first 6446
_journal_page_last 6448
_journal_paper_doi 10.1021/ic301031b
_journal_volume 51
_journal_year 2012
_chemical_formula_moiety 'C50 H34 F12 Mo P2 S6, C H Cl3'
_chemical_formula_sum 'C51 H35 Cl3 F12 Mo P2 S6'
_chemical_formula_weight 1332.38
_chemical_name_systematic
; 
 ? 
;
_space_group_IT_number 14
_symmetry_cell_setting monoclinic
_symmetry_space_group_name_Hall '-P 2yn'
_symmetry_space_group_name_H-M 'P 1 21/n 1'
_atom_sites_solution_hydrogens geom
_atom_sites_solution_primary direct
_atom_sites_solution_secondary difmap
_audit_creation_method SHELXL-97
_cell_angle_alpha 90.00
_cell_angle_beta 90.154(3)
_cell_angle_gamma 90.00
_cell_formula_units_Z 4
_cell_length_a 10.4327(3)
_cell_length_b 24.0859(13)
_cell_length_c 21.8431(12)
_cell_measurement_reflns_used 18055
_cell_measurement_temperature 150(1)
_cell_measurement_theta_max 25.9
_cell_measurement_theta_min 2.6
_cell_volume 5488.7(5)
_computing_cell_refinement 'Denzo-SMN (Otwinowski & Minor, 1997)'
_computing_data_collection 'Collect (Nonius B.V., 1997-2002)'
_computing_data_reduction Denzo-SMN
_computing_molecular_graphics 'PLATON (Spek, 2009)'
_computing_publication_material 'SHELXTL V6.1'
_computing_structure_refinement 'SHELXTL V6.1 (Sheldrick, 2008)'
_computing_structure_solution 'SIR-92 (Altomare et al., 1994)'
_diffrn_ambient_temperature 150(1)
_diffrn_detector_area_resol_mean 9
_diffrn_measured_fraction_theta_full 0.996
_diffrn_measured_fraction_theta_max 0.996
_diffrn_measurement_device_type 'Nonius KappaCCD'
_diffrn_measurement_method '\f scans and \w scans with \k offsets'
_diffrn_radiation_monochromator graphite
_diffrn_radiation_source 'fine-focus sealed tube'
_diffrn_radiation_type MoK\a
_diffrn_radiation_wavelength 0.71073
_diffrn_reflns_av_R_equivalents 0.1780
_diffrn_reflns_av_sigmaI/netI 0.2001
_diffrn_reflns_limit_h_max 12
_diffrn_reflns_limit_h_min -12
_diffrn_reflns_limit_k_max 28
_diffrn_reflns_limit_k_min -26
_diffrn_reflns_limit_l_max 25
_diffrn_reflns_limit_l_min -25
_diffrn_reflns_number 32783
_diffrn_reflns_theta_full 25.00
_diffrn_reflns_theta_max 25.00
_diffrn_reflns_theta_min 2.58
_exptl_absorpt_coefficient_mu 0.749
_exptl_absorpt_correction_T_max 1.010
_exptl_absorpt_correction_T_min 0.657
_exptl_absorpt_correction_type multi-scan
_exptl_absorpt_process_details
;
multi-scan from symmetry-related measurements 
 Sortav (Blessing 1995)
;
_exptl_crystal_colour purple
_exptl_crystal_density_diffrn 1.612
_exptl_crystal_description needle
_exptl_crystal_F_000 2672
_exptl_crystal_size_max 0.18
_exptl_crystal_size_mid 0.06
_exptl_crystal_size_min 0.06
_refine_diff_density_max 1.181
_refine_diff_density_min -1.905
_refine_diff_density_rms 0.160
_refine_ls_extinction_method none
_refine_ls_goodness_of_fit_ref 0.982
_refine_ls_hydrogen_treatment constr
_refine_ls_matrix_type full
_refine_ls_number_parameters 676
_refine_ls_number_reflns 9635
_refine_ls_number_restraints 0
_refine_ls_restrained_S_all 0.982
_refine_ls_R_factor_all 0.2064
_refine_ls_R_factor_gt 0.0784
_refine_ls_shift/su_max 0.000
_refine_ls_shift/su_mean 0.000
_refine_ls_structure_factor_coef Fsqd
_refine_ls_weighting_details 'calc w=1/[\s^2^(Fo^2^)+(0.1391P)^2^] where P=(Fo^2^+2Fc^2^)/3'
_refine_ls_weighting_scheme calc
_refine_ls_wR_factor_gt 0.1840
_refine_ls_wR_factor_ref 0.2759
_reflns_number_gt 4190
_reflns_number_total 9635
_reflns_threshold_expression I>2\s(I)
_cod_data_source_file ic301031b_si_002_2.cif
_cod_data_source_block k10127
_cod_original_sg_symbol_H-M 'P 21/n'
_cod_database_code 4329567

loop_
_symmetry_equiv_pos_as_xyz
'x, y, z'
'-x+1/2, y+1/2, -z+1/2'
'-x, -y, -z'
'x-1/2, -y-1/2, z-1/2'

loop_
_atom_site_label
_atom_site_type_symbol
_atom_site_fract_x
_atom_site_fract_y
_atom_site_fract_z
_atom_site_U_iso_or_equiv
_atom_site_adp_type
_atom_site_occupancy
_atom_site_symmetry_multiplicity
_atom_site_calc_flag
_atom_site_refinement_flags
Mo1 Mo 0.30781(8) 0.38790(4) 0.30863(4) 0.0339(3) Uani 1 1 d .
S1 S 0.2265(2) 0.29892(11) 0.32500(13) 0.0387(7) Uani 1 1 d .
S2 S 0.1768(2) 0.40747(11) 0.39362(12) 0.0381(7) Uani 1 1 d .
S3 S 0.2055(2) 0.46883(11) 0.27068(12) 0.0373(7) Uani 1 1 d .
S4 S 0.3102(2) 0.36607(12) 0.20417(12) 0.0403(7) Uani 1 1 d .
S5 S 0.4737(2) 0.44573(11) 0.35131(12) 0.0350(7) Uani 1 1 d .
S6 S 0.4182(2) 0.55897(12) 0.27321(13) 0.0410(7) Uani 1 1 d .
P1 P 0.5093(2) 0.32730(12) 0.30739(13) 0.0370(7) Uani 1 1 d .
P2 P 0.5905(3) 0.60116(12) 0.27709(13) 0.0384(7) Uani 1 1 d .
F1 F 0.0349(7) 0.2344(3) 0.4583(3) 0.069(2) Uani 1 1 d .
F2 F 0.1331(6) 0.2006(3) 0.3807(3) 0.0626(19) Uani 1 1 d .
F3 F -0.0510(6) 0.2372(3) 0.3693(3) 0.0627(19) Uani 1 1 d .
F4 F -0.0297(6) 0.4070(3) 0.4775(3) 0.0585(18) Uani 1 1 d .
F5 F -0.1065(6) 0.3264(3) 0.4571(3) 0.0616(19) Uani 1 1 d .
F6 F 0.0492(6) 0.3347(3) 0.5212(3) 0.0612(19) Uani 1 1 d .
F7 F 0.0719(6) 0.5024(3) 0.1106(3) 0.0620(19) Uani 1 1 d .
F8 F 0.2240(7) 0.5546(3) 0.1453(3) 0.072(2) Uani 1 1 d .
F9 F 0.0544(7) 0.5405(3) 0.1984(3) 0.071(2) Uani 1 1 d .
F10 F 0.2881(7) 0.4604(3) 0.0642(3) 0.078(2) Uani 1 1 d .
F11 F 0.3432(7) 0.3764(3) 0.0768(3) 0.080(2) Uani 1 1 d .
F12 F 0.1455(7) 0.3967(3) 0.0695(3) 0.075(2) Uani 1 1 d .
C1 C 0.1217(9) 0.2985(4) 0.3870(5) 0.036(3) Uani 1 1 d .
C2 C 0.0952(9) 0.3473(4) 0.4160(5) 0.037(3) Uani 1 1 d .
C3 C 0.0602(11) 0.2437(5) 0.4002(6) 0.048(3) Uani 1 1 d .
C4 C 0.0029(10) 0.3542(5) 0.4670(5) 0.050(3) Uani 1 1 d .
C5 C 0.2500(9) 0.4215(4) 0.1619(5) 0.036(3) Uani 1 1 d .
C6 C 0.2014(9) 0.4651(5) 0.1914(5) 0.040(3) Uani 1 1 d .
C7 C 0.2561(13) 0.4137(6) 0.0949(6) 0.060(3) Uani 1 1 d .
C8 C 0.1381(11) 0.5145(5) 0.1612(6) 0.050(3) Uani 1 1 d .
C9 C 0.4070(8) 0.5063(4) 0.3845(5) 0.033(3) Uani 1 1 d .
C10 C 0.3788(10) 0.5062(5) 0.4474(5) 0.046(3) Uani 1 1 d .
H10A H 0.3934 0.4732 0.4703 0.056 Uiso 1 1 calc R
C11 C 0.3312(9) 0.5519(5) 0.4769(5) 0.044(3) Uani 1 1 d .
H11A H 0.3167 0.5512 0.5199 0.053 Uiso 1 1 calc R
C12 C 0.3052(10) 0.5979(5) 0.4441(5) 0.046(3) Uani 1 1 d .
H12A H 0.2681 0.6289 0.4644 0.055 Uiso 1 1 calc R
C13 C 0.3304(9) 0.6019(4) 0.3823(5) 0.038(3) Uani 1 1 d .
H13A H 0.3121 0.6350 0.3603 0.046 Uiso 1 1 calc R
C14 C 0.3834(9) 0.5560(4) 0.3533(5) 0.034(3) Uani 1 1 d .
C21 C 0.4960(9) 0.2651(4) 0.2581(5) 0.038(3) Uani 1 1 d .
C22 C 0.5273(9) 0.2686(5) 0.1958(5) 0.046(3) Uani 1 1 d .
H22A H 0.5624 0.3019 0.1798 0.055 Uiso 1 1 calc R
C23 C 0.5074(10) 0.2243(5) 0.1580(6) 0.056(3) Uani 1 1 d .
H23A H 0.5283 0.2276 0.1159 0.067 Uiso 1 1 calc R
C24 C 0.4592(10) 0.1763(5) 0.1787(7) 0.055(3) Uani 1 1 d .
H24A H 0.4454 0.1461 0.1515 0.067 Uiso 1 1 calc R
C25 C 0.4302(11) 0.1712(5) 0.2397(7) 0.059(4) Uani 1 1 d .
H25A H 0.3979 0.1370 0.2548 0.071 Uiso 1 1 calc R
C26 C 0.4471(9) 0.2151(4) 0.2793(5) 0.042(3) Uani 1 1 d .
H26A H 0.4251 0.2112 0.3212 0.050 Uiso 1 1 calc R
C31 C 0.6571(9) 0.3607(4) 0.2791(5) 0.039(3) Uani 1 1 d .
C32 C 0.6470(9) 0.3961(4) 0.2288(5) 0.038(3) Uani 1 1 d .
H32A H 0.5647 0.4051 0.2130 0.046 Uiso 1 1 calc R
C33 C 0.7549(10) 0.4183(4) 0.2015(6) 0.048(3) Uani 1 1 d .
H33A H 0.7477 0.4404 0.1656 0.058 Uiso 1 1 calc R
C34 C 0.8730(10) 0.4080(5) 0.2273(5) 0.045(3) Uani 1 1 d .
H34A H 0.9476 0.4241 0.2099 0.054 Uiso 1 1 calc R
C35 C 0.8836(10) 0.3746(5) 0.2778(6) 0.051(3) Uani 1 1 d .
H35A H 0.9660 0.3675 0.2946 0.061 Uiso 1 1 calc R
C36 C 0.7784(9) 0.3514(5) 0.3044(5) 0.045(3) Uani 1 1 d .
H36A H 0.7875 0.3290 0.3399 0.054 Uiso 1 1 calc R
C41 C 0.5486(9) 0.2996(4) 0.3828(5) 0.034(3) Uani 1 1 d .
C42 C 0.4815(10) 0.3178(5) 0.4354(5) 0.047(3) Uani 1 1 d .
H42A H 0.4154 0.3447 0.4317 0.056 Uiso 1 1 calc R
C43 C 0.5124(10) 0.2961(5) 0.4921(5) 0.048(3) Uani 1 1 d .
H43A H 0.4690 0.3093 0.5274 0.058 Uiso 1 1 calc R
C44 C 0.6047(11) 0.2559(5) 0.4984(6) 0.050(3) Uani 1 1 d .
H44A H 0.6237 0.2408 0.5375 0.060 Uiso 1 1 calc R
C45 C 0.6698(10) 0.2376(4) 0.4471(6) 0.045(3) Uani 1 1 d .
H45A H 0.7355 0.2105 0.4515 0.054 Uiso 1 1 calc R
C46 C 0.6409(9) 0.2578(4) 0.3904(5) 0.042(3) Uani 1 1 d .
H46A H 0.6839 0.2433 0.3556 0.050 Uiso 1 1 calc R
C51 C 0.7041(10) 0.5690(4) 0.3299(5) 0.037(3) Uani 1 1 d .
C52 C 0.8005(11) 0.5354(4) 0.3067(5) 0.047(3) Uani 1 1 d .
H52A H 0.8053 0.5280 0.2641 0.057 Uiso 1 1 calc R
C53 C 0.8892(11) 0.5130(5) 0.3465(6) 0.057(3) Uani 1 1 d .
H53A H 0.9546 0.4892 0.3314 0.068 Uiso 1 1 calc R
C54 C 0.8833(11) 0.5249(4) 0.4079(6) 0.050(3) Uani 1 1 d .
H54A H 0.9468 0.5103 0.4347 0.060 Uiso 1 1 calc R
C55 C 0.7864(11) 0.5579(5) 0.4316(5) 0.049(3) Uani 1 1 d .
H55A H 0.7821 0.5650 0.4743 0.059 Uiso 1 1 calc R
C56 C 0.6957(10) 0.5803(5) 0.3921(5) 0.044(3) Uani 1 1 d .
H56A H 0.6287 0.6031 0.4075 0.053 Uiso 1 1 calc R
C61 C 0.6541(10) 0.5962(5) 0.2006(5) 0.042(3) Uani 1 1 d .
C62 C 0.5949(10) 0.5652(6) 0.1547(6) 0.061(4) Uani 1 1 d .
H62A H 0.5145 0.5478 0.1619 0.073 Uiso 1 1 calc R
C63 C 0.6541(13) 0.5599(6) 0.0985(6) 0.071(4) Uani 1 1 d .
H63A H 0.6142 0.5391 0.0668 0.085 Uiso 1 1 calc R
C64 C 0.7712(12) 0.5847(5) 0.0885(6) 0.056(3) Uani 1 1 d .
H64A H 0.8123 0.5799 0.0501 0.067 Uiso 1 1 calc R
C65 C 0.8285(10) 0.6156(4) 0.1318(5) 0.044(3) Uani 1 1 d .
H65A H 0.9080 0.6333 0.1237 0.053 Uiso 1 1 calc R
C66 C 0.7706(10) 0.6215(5) 0.1886(5) 0.049(3) Uani 1 1 d .
H66A H 0.8112 0.6430 0.2195 0.059 Uiso 1 1 calc R
C71 C 0.5679(10) 0.6725(4) 0.2997(5) 0.041(3) Uani 1 1 d .
C72 C 0.6643(11) 0.7002(5) 0.3319(5) 0.053(3) Uani 1 1 d .
H72A H 0.7440 0.6826 0.3401 0.063 Uiso 1 1 calc R
C73 C 0.6413(13) 0.7537(5) 0.3516(6) 0.064(4) Uani 1 1 d .
H73A H 0.7064 0.7732 0.3731 0.077 Uiso 1 1 calc R
C74 C 0.5270(15) 0.7787(5) 0.3405(6) 0.067(4) Uani 1 1 d .
H74A H 0.5112 0.8150 0.3558 0.080 Uiso 1 1 calc R
C75 C 0.4342(13) 0.7518(5) 0.3073(6) 0.066(4) Uani 1 1 d .
H75A H 0.3547 0.7695 0.2990 0.079 Uiso 1 1 calc R
C76 C 0.4571(11) 0.6993(5) 0.2863(5) 0.051(3) Uani 1 1 d .
H76A H 0.3941 0.6813 0.2619 0.061 Uiso 1 1 calc R
Cl1 Cl 0.6311(4) 0.3809(2) 0.0377(2) 0.1116(17) Uani 1 1 d .
Cl2 Cl 0.8607(4) 0.33298(17) -0.0116(2) 0.0990(14) Uani 1 1 d .
Cl3 Cl 0.8623(3) 0.44474(16) 0.03156(17) 0.0797(11) Uani 1 1 d .
C1S C 0.7716(11) 0.3931(5) -0.0034(6) 0.062(4) Uani 1 1 d .
H1SA H 0.7470 0.4064 -0.0452 0.074 Uiso 1 1 calc R

loop_
_atom_site_aniso_label
_atom_site_aniso_U_11
_atom_site_aniso_U_22
_atom_site_aniso_U_33
_atom_site_aniso_U_23
_atom_site_aniso_U_13
_atom_site_aniso_U_12
Mo1 0.0361(5) 0.0361(6) 0.0294(6) 0.0003(5) 0.0028(4) -0.0017(4)
S1 0.0377(15) 0.0397(17) 0.0388(18) -0.0005(13) 0.0031(12) -0.0003(12)
S2 0.0432(16) 0.0399(17) 0.0311(17) 0.0010(13) 0.0056(12) -0.0002(12)
S3 0.0435(15) 0.0379(17) 0.0307(16) -0.0002(13) -0.0005(12) -0.0018(12)
S4 0.0439(16) 0.0455(18) 0.0314(17) -0.0020(13) 0.0007(12) -0.0017(13)
S5 0.0350(14) 0.0343(16) 0.0356(17) -0.0044(13) 0.0021(11) -0.0038(11)
S6 0.0449(16) 0.0421(18) 0.0361(18) -0.0018(14) 0.0000(12) -0.0052(13)
P1 0.0408(16) 0.0367(17) 0.0334(18) -0.0011(14) 0.0024(12) -0.0032(13)
P2 0.0469(17) 0.0353(18) 0.0332(18) 0.0008(14) 0.0021(13) -0.0008(13)
F1 0.089(5) 0.059(5) 0.059(5) 0.020(4) 0.021(4) -0.011(4)
F2 0.063(4) 0.041(4) 0.084(6) 0.010(4) 0.021(4) -0.002(3)
F3 0.052(4) 0.048(4) 0.087(6) 0.005(4) -0.005(4) -0.017(3)
F4 0.069(4) 0.055(5) 0.052(5) -0.006(4) 0.020(3) -0.002(3)
F5 0.048(4) 0.074(5) 0.062(5) -0.011(4) 0.025(3) -0.019(3)
F6 0.074(5) 0.077(5) 0.033(4) 0.009(4) 0.010(3) -0.001(4)
F7 0.075(4) 0.065(5) 0.046(5) -0.004(4) -0.026(4) 0.005(4)
F8 0.083(5) 0.060(5) 0.075(6) 0.025(4) -0.013(4) -0.018(4)
F9 0.094(5) 0.060(5) 0.058(5) 0.003(4) -0.007(4) 0.034(4)
F10 0.094(5) 0.097(6) 0.042(5) 0.014(4) 0.014(4) -0.004(5)
F11 0.090(5) 0.112(7) 0.037(4) -0.001(4) 0.010(4) 0.036(5)
F12 0.078(5) 0.107(6) 0.040(4) -0.012(4) -0.020(4) 0.000(4)
C1 0.031(5) 0.041(7) 0.035(7) 0.004(6) -0.002(5) 0.003(5)
C2 0.033(6) 0.042(7) 0.036(7) 0.008(6) 0.006(5) 0.001(5)
C3 0.052(7) 0.038(8) 0.054(9) 0.006(6) 0.005(6) -0.010(6)
C4 0.038(7) 0.064(9) 0.046(9) 0.000(7) 0.002(6) -0.024(6)
C5 0.035(6) 0.041(7) 0.032(7) -0.002(5) 0.011(5) -0.004(5)
C6 0.045(6) 0.052(8) 0.023(6) 0.006(6) -0.012(5) -0.018(6)
C7 0.071(9) 0.075(10) 0.035(8) 0.000(8) -0.007(7) 0.001(8)
C8 0.051(7) 0.053(8) 0.046(8) 0.002(7) -0.007(6) 0.000(6)
C9 0.027(5) 0.045(7) 0.028(7) -0.014(5) 0.007(4) -0.006(5)
C10 0.051(7) 0.045(8) 0.042(8) -0.003(6) -0.001(5) -0.002(6)
C11 0.047(7) 0.046(8) 0.040(7) -0.005(6) 0.013(5) -0.005(6)
C12 0.058(7) 0.030(7) 0.049(8) -0.019(6) 0.020(6) -0.004(5)
C13 0.035(6) 0.033(7) 0.046(8) 0.003(5) 0.010(5) 0.006(5)
C14 0.031(5) 0.035(7) 0.035(7) -0.005(5) -0.002(5) -0.010(5)
C21 0.037(6) 0.041(7) 0.037(7) -0.017(6) -0.006(5) 0.008(5)
C22 0.036(6) 0.050(8) 0.050(9) -0.008(6) 0.000(5) 0.002(5)
C23 0.042(7) 0.057(9) 0.070(10) -0.020(8) 0.000(6) -0.005(6)
C24 0.043(7) 0.051(9) 0.072(11) -0.030(8) -0.013(6) 0.004(6)
C25 0.068(8) 0.023(7) 0.087(12) -0.009(7) -0.011(8) -0.003(6)
C26 0.045(6) 0.033(7) 0.046(8) 0.006(6) 0.008(5) 0.011(5)
C31 0.040(6) 0.041(7) 0.036(7) -0.006(6) 0.002(5) 0.008(5)
C32 0.032(6) 0.050(7) 0.034(7) 0.008(6) -0.001(5) 0.001(5)
C33 0.047(7) 0.040(7) 0.057(8) -0.006(6) 0.003(6) -0.004(6)
C34 0.047(7) 0.040(7) 0.049(8) -0.006(6) 0.012(6) -0.009(5)
C35 0.028(6) 0.065(9) 0.060(9) -0.018(7) 0.004(5) -0.011(5)
C36 0.042(7) 0.056(8) 0.036(7) 0.014(6) -0.001(5) 0.000(5)
C41 0.030(5) 0.038(7) 0.035(7) 0.008(5) -0.010(5) -0.008(5)
C42 0.052(7) 0.054(8) 0.035(8) -0.006(6) 0.009(6) -0.009(6)
C43 0.058(7) 0.051(8) 0.035(8) 0.000(6) 0.001(6) -0.006(6)
C44 0.066(8) 0.035(7) 0.050(9) 0.011(6) -0.010(7) -0.016(6)
C45 0.044(6) 0.034(7) 0.059(9) 0.011(6) -0.012(6) -0.003(5)
C46 0.046(6) 0.037(7) 0.042(8) 0.002(6) -0.013(5) -0.002(5)
C51 0.059(7) 0.025(6) 0.026(7) -0.006(5) 0.010(5) -0.005(5)
C52 0.070(8) 0.040(7) 0.033(7) 0.000(6) 0.005(6) 0.001(6)
C53 0.073(8) 0.059(9) 0.039(8) -0.003(7) 0.006(6) 0.009(7)
C54 0.063(8) 0.034(7) 0.052(9) -0.001(6) -0.013(6) 0.016(6)
C55 0.071(8) 0.057(8) 0.020(7) 0.004(6) -0.010(6) -0.011(6)
C56 0.049(7) 0.054(8) 0.030(7) -0.006(6) 0.008(5) -0.005(6)
C61 0.038(6) 0.056(8) 0.033(7) 0.000(6) 0.001(5) 0.006(5)
C62 0.042(7) 0.091(10) 0.050(9) -0.013(8) -0.004(6) -0.012(7)
C63 0.092(10) 0.083(11) 0.039(9) -0.013(7) 0.008(7) -0.020(8)
C64 0.073(9) 0.064(9) 0.031(8) 0.000(7) 0.014(6) 0.000(7)
C65 0.050(7) 0.044(7) 0.038(7) 0.006(6) 0.019(6) -0.002(5)
C66 0.053(7) 0.057(8) 0.037(7) -0.003(6) 0.005(6) 0.000(6)
C71 0.047(7) 0.038(7) 0.037(7) -0.002(6) 0.013(5) 0.007(5)
C72 0.056(7) 0.042(8) 0.061(9) -0.008(6) 0.017(6) -0.008(6)
C73 0.081(9) 0.030(8) 0.081(11) -0.017(7) 0.036(8) -0.015(7)
C74 0.114(12) 0.027(7) 0.060(10) -0.005(7) 0.030(9) 0.003(8)
C75 0.099(10) 0.048(9) 0.052(9) 0.007(7) -0.013(8) 0.022(8)
C76 0.068(8) 0.041(8) 0.044(8) 0.001(6) -0.010(6) 0.012(6)
Cl1 0.077(3) 0.152(4) 0.106(4) -0.053(3) 0.025(2) -0.030(3)
Cl2 0.100(3) 0.093(3) 0.104(3) -0.017(3) -0.011(2) 0.031(2)
Cl3 0.083(2) 0.078(3) 0.078(3) 0.008(2) 0.004(2) -0.0053(19)
C1S 0.078(9) 0.063(9) 0.044(8) -0.004(7) 0.006(6) 0.013(7)

loop_
_atom_type_symbol
_atom_type_description
_atom_type_scat_dispersion_real
_atom_type_scat_dispersion_imag
_atom_type_scat_source
C C 0.0033 0.0016 'International Tables Vol C Tables 4.2.6.8 and 6.1.1.4'
H H 0.0000 0.0000 'International Tables Vol C Tables 4.2.6.8 and 6.1.1.4'
F F 0.0171 0.0103 'International Tables Vol C Tables 4.2.6.8 and 6.1.1.4'
S S 0.1246 0.1234 'International Tables Vol C Tables 4.2.6.8 and 6.1.1.4'
P P 0.1023 0.0942 'International Tables Vol C Tables 4.2.6.8 and 6.1.1.4'
Mo Mo -1.6832 0.6857 'International Tables Vol C Tables 4.2.6.8 and 6.1.1.4'
Cl Cl 0.1484 0.1585 'International Tables Vol C Tables 4.2.6.8 and 6.1.1.4'

loop_
_geom_angle_atom_site_label_1
_geom_angle_atom_site_label_2
_geom_angle_atom_site_label_3
_geom_angle
S1 Mo1 S4 87.00(10)
S1 Mo1 S2 81.43(10)
S4 Mo1 S2 145.13(9)
S1 Mo1 S3 130.18(10)
S4 Mo1 S3 81.36(10)
S2 Mo1 S3 81.34(9)
S1 Mo1 S5 137.18(10)
S4 Mo1 S5 119.86(10)
S2 Mo1 S5 89.82(9)
S3 Mo1 S5 88.99(9)
S1 Mo1 P1 77.11(9)
S4 Mo1 P1 81.43(9)
S2 Mo1 P1 126.91(10)
S3 Mo1 P1 146.53(10)
S5 Mo1 P1 75.19(9)
C1 S1 Mo1 110.7(4)
C2 S2 Mo1 109.8(4)
C6 S3 Mo1 108.4(4)
C5 S4 Mo1 109.9(4)
C9 S5 Mo1 110.6(3)
C14 S6 P2 99.1(3)
C41 P1 C31 106.0(5)
C41 P1 C21 104.2(5)
C31 P1 C21 102.7(5)
C41 P1 Mo1 112.4(3)
C31 P1 Mo1 116.2(3)
C21 P1 Mo1 114.1(3)
C71 P2 C61 111.4(5)
C71 P2 C51 108.5(5)
C61 P2 C51 108.5(5)
C71 P2 S6 111.4(4)
C61 P2 S6 104.6(4)
C51 P2 S6 112.4(3)
C2 C1 C3 125.7(9)
C2 C1 S1 119.0(8)
C3 C1 S1 115.1(8)
C1 C2 C4 125.4(10)
C1 C2 S2 119.0(8)
C4 C2 S2 115.7(8)
F1 C3 F3 106.7(9)
F1 C3 F2 106.7(9)
F3 C3 F2 103.7(9)
F1 C3 C1 115.0(10)
F3 C3 C1 112.0(9)
F2 C3 C1 112.0(9)
F4 C4 F5 106.7(9)
F4 C4 F6 105.7(9)
F5 C4 F6 105.5(9)
F4 C4 C2 113.7(9)
F5 C4 C2 112.1(9)
F6 C4 C2 112.6(9)
C6 C5 C7 126.6(10)
C6 C5 S4 119.0(8)
C7 C5 S4 114.4(8)
C5 C6 C8 125.1(10)
C5 C6 S3 121.0(8)
C8 C6 S3 113.8(9)
F11 C7 F12 104.9(11)
F11 C7 F10 104.2(10)
F12 C7 F10 105.2(10)
F11 C7 C5 114.1(10)
F12 C7 C5 114.1(10)
F10 C7 C5 113.4(11)
F7 C8 F9 105.4(9)
F7 C8 F8 106.5(9)
F9 C8 F8 104.7(10)
F7 C8 C6 114.4(10)
F9 C8 C6 112.6(10)
F8 C8 C6 112.4(9)
C14 C9 C10 116.2(9)
C14 C9 S5 125.0(8)
C10 C9 S5 118.8(8)
C11 C10 C9 122.4(11)
C12 C11 C10 118.9(11)
C11 C12 C13 122.7(10)
C12 C13 C14 117.9(10)
C13 C14 C9 121.9(10)
C13 C14 S6 119.8(8)
C9 C14 S6 118.3(8)
C26 C21 C22 117.6(10)
C26 C21 P1 122.3(8)
C22 C21 P1 119.9(9)
C23 C22 C21 120.3(11)
C24 C23 C22 121.8(13)
C23 C24 C25 119.2(12)
C24 C25 C26 120.9(12)
C25 C26 C21 120.2(11)
C32 C31 C36 118.4(9)
C32 C31 P1 118.0(7)
C36 C31 P1 123.6(8)
C33 C32 C31 121.1(9)
C34 C33 C32 118.9(11)
C35 C34 C33 120.4(10)
C36 C35 C34 121.4(10)
C35 C36 C31 119.7(11)
C46 C41 C42 117.7(10)
C46 C41 P1 121.5(8)
C42 C41 P1 120.7(8)
C43 C42 C41 119.8(11)
C44 C43 C42 121.2(11)
C43 C44 C45 119.3(11)
C46 C45 C44 120.9(11)
C45 C46 C41 120.9(11)
C52 C51 C56 121.2(10)
C52 C51 P2 119.2(8)
C56 C51 P2 119.5(8)
C53 C52 C51 119.0(11)
C54 C53 C52 120.1(11)
C53 C54 C55 121.3(10)
C54 C55 C56 119.2(10)
C55 C56 C51 119.1(10)
C66 C61 C62 119.1(10)
C66 C61 P2 118.1(8)
C62 C61 P2 122.6(9)
C63 C62 C61 119.3(11)
C64 C63 C62 120.0(12)
C65 C64 C63 121.4(11)
C64 C65 C66 119.5(11)
C61 C66 C65 120.6(11)
C76 C71 C72 119.6(10)
C76 C71 P2 120.5(9)
C72 C71 P2 119.9(8)
C73 C72 C71 118.5(12)
C74 C73 C72 120.9(12)
C73 C74 C75 120.1(12)
C76 C75 C74 119.5(12)
C71 C76 C75 121.2(12)
Cl2 C1S Cl3 110.7(7)
Cl2 C1S Cl1 111.4(7)
Cl3 C1S Cl1 110.6(7)

loop_
_geom_bond_atom_site_label_1
_geom_bond_atom_site_label_2
_geom_bond_distance
Mo1 S1 2.333(3)
Mo1 S4 2.342(3)
Mo1 S2 2.356(3)
Mo1 S3 2.371(3)
Mo1 S5 2.407(3)
Mo1 P1 2.560(3)
S1 C1 1.743(10)
S2 C2 1.752(10)
S3 C6 1.734(10)
S4 C5 1.739(11)
S5 C9 1.773(10)
S6 C14 1.789(10)
S6 P2 2.066(4)
P1 C41 1.822(10)
P1 C31 1.847(11)
P1 C21 1.851(10)
P2 C71 1.803(11)
P2 C61 1.804(11)
P2 C51 1.824(11)
F1 C3 1.317(13)
F2 C3 1.355(12)
F3 C3 1.349(12)
F4 C4 1.336(13)
F5 C4 1.341(11)
F6 C4 1.362(12)
F7 C8 1.335(12)
F8 C8 1.362(12)
F9 C8 1.347(13)
F10 C7 1.350(14)
F11 C7 1.338(14)
F12 C7 1.343(13)
C1 C2 1.363(14)
C1 C3 1.497(14)
C2 C4 1.484(15)
C5 C6 1.333(14)
C5 C7 1.478(15)
C6 C8 1.513(15)
C9 C14 1.400(14)
C9 C10 1.405(14)
C10 C11 1.371(14)
C11 C12 1.346(14)
C12 C13 1.380(14)
C13 C14 1.389(13)
C21 C26 1.387(14)
C21 C22 1.403(14)
C22 C23 1.364(15)
C23 C24 1.340(16)
C24 C25 1.372(17)
C25 C26 1.378(15)
C31 C32 1.396(14)
C31 C36 1.398(13)
C32 C33 1.383(14)
C33 C34 1.375(14)
C34 C35 1.369(15)
C35 C36 1.362(14)
C41 C46 1.404(13)
C41 C42 1.417(14)
C42 C43 1.381(15)
C43 C44 1.372(15)
C44 C45 1.383(15)
C45 C46 1.364(14)
C51 C52 1.389(14)
C51 C56 1.390(14)
C52 C53 1.378(15)
C53 C54 1.374(15)
C54 C55 1.386(14)
C55 C56 1.388(14)
C61 C66 1.385(14)
C61 C62 1.394(15)
C62 C63 1.381(16)
C63 C64 1.379(16)
C64 C65 1.343(15)
C65 C66 1.388(14)
C71 C76 1.355(14)
C71 C72 1.395(15)
C72 C73 1.379(15)
C73 C74 1.359(17)
C74 C75 1.370(17)
C75 C76 1.366(16)
Cl1 C1S 1.746(12)
Cl2 C1S 1.730(12)
Cl3 C1S 1.739(13)
